data_2217437
loop_
_publ_author_name
'Liu, Lian Dong'

_publ_section_title
;Poly[[{\m~3~-1,2-bis[(3-cyanobenzylidene)hydrazono]-1,2-diphenylethane}silver(I)]
 hexafluoridoantimonate]
;
_journal_coeditor_code BX2129
_journal_issue 2
_journal_name_full 'Acta Crystallographica Section E'
_journal_page_first m363
_journal_page_last m363
_journal_paper_doi 10.1107/S1600536807068432
_journal_volume 64
_journal_year 2008
_chemical_formula_iupac '[Ag (C30 H20 N6)] [Sb F6]'
_chemical_formula_moiety 'C30 H20 Ag N6 +, F6 Sb -'
_chemical_formula_sum 'C30 H20 Ag F6 N6 Sb'
_chemical_formula_weight 808.14
_chemical_name_systematic
;
Poly[[{\m~3~-1,2-bis[(3-cyanobenzylidene)hydrazono]-1,2-
diphenylethane}silver(I)] hexafluoridoantimonate]
;
_space_group_IT_number 14
_symmetry_cell_setting monoclinic
_symmetry_space_group_name_Hall '-P 2ybc'
_symmetry_space_group_name_H-M 'P 1 21/c 1'
_atom_sites_solution_hydrogens geom
_atom_sites_solution_primary direct
_atom_sites_solution_secondary difmap
_audit_creation_method SHELXL-97
_cell_angle_alpha 90.00
_cell_angle_beta 94.2570(10)
_cell_angle_gamma 90.00
_cell_formula_units_Z 4
_cell_length_a 15.1652(9)
_cell_length_b 14.6022(9)
_cell_length_c 14.0711(9)
_cell_measurement_reflns_used 3506
_cell_measurement_temperature 298(2)
_cell_measurement_theta_max 21.821
_cell_measurement_theta_min 2.361
_cell_volume 3107.4(3)
_computing_cell_refinement 'SAINT (Bruker, 1997)'
_computing_data_collection 'SMART (Bruker, 1997)'
_computing_data_reduction 'SAINT  (Bruker, 1997)'
_computing_molecular_graphics 'SHELXTL (Bruker, 2001)'
_computing_publication_material 'SHELXTL (Bruker, 2001)'
_computing_structure_refinement 'SHELXTL (Bruker, 2001)'
_computing_structure_solution 'SHELXTL (Bruker, 2001)'
_diffrn_ambient_temperature 298(2)
_diffrn_measured_fraction_theta_full 0.997
_diffrn_measured_fraction_theta_max 0.997
_diffrn_measurement_device_type 'Bruker SMART APEX CCD'
_diffrn_measurement_method '\f and \w scans'
_diffrn_radiation_monochromator graphite
_diffrn_radiation_source 'fine-focus sealed tube'
_diffrn_radiation_type MoK\a
_diffrn_radiation_wavelength 0.71073
_diffrn_reflns_av_R_equivalents 0.0320
_diffrn_reflns_av_sigmaI/netI 0.0403
_diffrn_reflns_limit_h_max 13
_diffrn_reflns_limit_h_min -18
_diffrn_reflns_limit_k_max 17
_diffrn_reflns_limit_k_min -17
_diffrn_reflns_limit_l_max 16
_diffrn_reflns_limit_l_min -17
_diffrn_reflns_number 15863
_diffrn_reflns_theta_full 25.68
_diffrn_reflns_theta_max 25.68
_diffrn_reflns_theta_min 1.35
_exptl_absorpt_coefficient_mu 1.566
_exptl_absorpt_correction_T_max 0.8850
_exptl_absorpt_correction_T_min 0.6102
_exptl_absorpt_correction_type multi-scan
_exptl_absorpt_process_details '(SADABS; Sheldrick, 1996)'
_exptl_crystal_colour colorless
_exptl_crystal_density_diffrn 1.727
_exptl_crystal_density_method 'not measured'
_exptl_crystal_description block
_exptl_crystal_F_000 1576
_exptl_crystal_size_max 0.35
_exptl_crystal_size_mid 0.14
_exptl_crystal_size_min 0.08
_refine_diff_density_max 1.477
_refine_diff_density_min -0.936
_refine_ls_extinction_method none
_refine_ls_goodness_of_fit_ref 1.052
_refine_ls_hydrogen_treatment constr
_refine_ls_matrix_type full
_refine_ls_number_parameters 367
_refine_ls_number_reflns 5885
_refine_ls_number_restraints 6
_refine_ls_restrained_S_all 1.052
_refine_ls_R_factor_all 0.0937
_refine_ls_R_factor_gt 0.0713
_refine_ls_shift/su_max 0.001
_refine_ls_shift/su_mean 0.000
_refine_ls_structure_factor_coef Fsqd
_refine_ls_weighting_details 'calc w=1/[\s^2^(Fo^2^)+(0.1282P)^2^+7.5950P] where P=(Fo^2^+2Fc^2^)/3'
_refine_ls_weighting_scheme calc
_refine_ls_wR_factor_gt 0.2035
_refine_ls_wR_factor_ref 0.2230
_reflns_number_gt 4340
_reflns_number_total 5885
_reflns_threshold_expression >2sigma(I)
_cod_data_source_file bx2129.cif
_cod_data_source_block I
_cod_depositor_comments
;
The following automatic conversions were performed:
'_symmetry_cell_setting' value 'Monoclinic' changed to 'monoclinic'
according to '/home/saulius/struct/CIF-dictionaries/cif_core.dic'
dictionary named 'cif_core.dic' version 2.4.1 from
2010-06-29.

'_geom_bond_publ_flag' value 'Y' changed to 'y' according to
'/home/saulius/struct/CIF-dictionaries/cif_core.dic' dictionary named
'cif_core.dic' version 2.4.1 from 2010-06-29 (3
times).

'_geom_angle_publ_flag' value 'Y' changed to 'y' according to
'/home/saulius/struct/CIF-dictionaries/cif_core.dic' dictionary named
'cif_core.dic' version 2.4.1 from 2010-06-29 (3 times).

Automatic conversion script
Id: cif_fix_enum 1527 2010-12-29 10:47:43Z saulius 

The following automatic conversions were performed:

'_symmetry_cell_setting' value 'Monoclinic' changed to 'monoclinic'
according to /home/saulius/struct/CIF-dictionaries/cif_core.dic
dictionary named 'cif_core.dic' version 2.4.1 from
2010-06-29.

'_geom_bond_publ_flag' value 'Y' changed to 'y'
according to /home/saulius/struct/CIF-dictionaries/cif_core.dic
dictionary named 'cif_core.dic' version 2.4.1 from 2010-06-29 (3
times).

'_geom_angle_publ_flag' value 'Y' changed to 'y' according
to /home/saulius/struct/CIF-dictionaries/cif_core.dic dictionary
named 'cif_core.dic' version 2.4.1 from 2010-06-29 (3 times).

Automatic conversion script
Id: cif_fix_values 1715 2011-07-08 13:25:40Z adriana 
;
_cod_original_sg_symbol_Hall '-P 2ybc '
_cod_original_sg_symbol_H-M 'P2(1)/c  '
_cod_database_code 2217437
_cod_database_fobs_code 2217437

loop_
_symmetry_equiv_pos_as_xyz
'x, y, z'
'-x, y+1/2, -z+1/2'
'-x, -y, -z'
'x, -y-1/2, z-1/2'

loop_
_atom_site_type_symbol
_atom_site_label
_atom_site_fract_x
_atom_site_fract_y
_atom_site_fract_z
_atom_site_U_iso_or_equiv
_atom_site_adp_type
_atom_site_calc_flag
_atom_site_refinement_flags
_atom_site_occupancy
Ag Ag1 0.26219(4) 0.77830(5) 0.61460(4) 0.0554(3) Uani d . 1
C C1 0.5013(5) 0.9755(6) 0.8609(6) 0.0471(17) Uani d . 1
H H1 0.4774 1.0223 0.8222 0.056 Uiso calc R 1
C C2 0.5826(5) 0.9864(6) 0.9087(6) 0.0521(19) Uani d . 1
C C3 0.6190(6) 0.9176(8) 0.9667(7) 0.068(2) Uani d . 1
H H3 0.6742 0.9253 0.9990 0.082 Uiso calc R 1
C C4 0.5731(6) 0.8387(7) 0.9760(7) 0.069(2) Uani d . 1
H H4 0.5970 0.7924 1.0152 0.082 Uiso calc R 1
C C5 0.4926(5) 0.8267(6) 0.9286(6) 0.0534(19) Uani d . 1
H H5 0.4622 0.7720 0.9353 0.064 Uiso calc R 1
C C6 0.4551(5) 0.8952(5) 0.8701(5) 0.0447(17) Uani d . 1
C C7 0.3681(5) 0.8834(6) 0.8173(5) 0.0483(18) Uani d . 1
H H7 0.3486 0.9279 0.7733 0.058 Uiso calc R 1
C C8 0.1698(4) 0.8068(4) 0.8094(5) 0.0350(14) Uani d . 1
C C9 0.0853(4) 0.8073(5) 0.7522(5) 0.0400(15) Uani d . 1
C C10 0.0724(6) 0.8656(6) 0.6764(6) 0.056(2) Uani d . 1
H H10 0.1173 0.9052 0.6613 0.067 Uiso calc R 1
C C11 -0.0095(7) 0.8658(8) 0.6211(7) 0.081(3) Uani d . 1
H H11 -0.0183 0.9059 0.5700 0.098 Uiso calc R 1
C C12 -0.0742(7) 0.8087(9) 0.6415(8) 0.089(3) Uani d . 1
H H12 -0.1278 0.8092 0.6048 0.107 Uiso calc R 1
C C13 -0.0613(6) 0.7492(9) 0.7174(8) 0.083(3) Uani d . 1
H H13 -0.1056 0.7076 0.7294 0.100 Uiso calc R 1
C C14 0.0160(5) 0.7501(7) 0.7760(6) 0.061(2) Uani d . 1
H H14 0.0220 0.7136 0.8303 0.073 Uiso calc R 1
C C15 0.1073(5) 0.6282(6) 0.5563(5) 0.0505(18) Uani d . 1
H H15 0.0979 0.6863 0.5806 0.061 Uiso calc R 1
C C16 0.0836(6) 0.5516(7) 0.6067(6) 0.065(3) Uani d . 1
H H16 0.0582 0.5586 0.6645 0.078 Uiso calc R 1
C C17 0.0973(6) 0.4656(7) 0.5719(7) 0.068(3) Uani d . 1
H H17 0.0823 0.4141 0.6060 0.082 Uiso calc R 1
C C18 0.1329(6) 0.4568(6) 0.4874(9) 0.071(3) Uani d . 1
H H18 0.1418 0.3983 0.4639 0.085 Uiso calc R 1
C C19 0.1569(5) 0.5322(5) 0.4337(6) 0.0485(18) Uani d . 1
H H19 0.1805 0.5244 0.3751 0.058 Uiso calc R 1
C C20 0.1444(4) 0.6192(5) 0.4706(5) 0.0383(15) Uani d . 1
C C21 0.1707(4) 0.7000(5) 0.4178(4) 0.0348(14) Uani d . 1
C C22 0.2843(5) 0.8878(5) 0.4167(5) 0.0446(17) Uani d . 1
H H22 0.3236 0.8636 0.4640 0.054 Uiso calc R 1
C C23 0.2510(5) 1.0143(6) 0.3026(6) 0.0524(19) Uani d . 1
H H23 0.1958 0.9887 0.2866 0.063 Uiso calc R 1
C C24 0.3115(5) 0.9698(5) 0.3671(5) 0.0447(17) Uani d . 1
C C25 0.3932(5) 1.0076(5) 0.3876(6) 0.0499(18) Uani d . 1
H H25 0.4338 0.9774 0.4294 0.060 Uiso calc R 1
C C26 0.2742(6) 1.0966(6) 0.2630(7) 0.062(2) Uani d . 1
H H26 0.2337 1.1269 0.2211 0.074 Uiso calc R 1
C C27 0.3561(5) 1.1342(5) 0.2845(6) 0.0513(18) Uani d . 1
H H27 0.3711 1.1894 0.2570 0.062 Uiso calc R 1
C C28 0.4167(5) 1.0895(5) 0.3478(5) 0.0442(16) Uani d . 1
C C29 0.5013(5) 1.1297(6) 0.3716(6) 0.0519(19) Uani d . 1
C C44 0.6304(6) 1.0721(7) 0.8957(7) 0.062(2) Uani d . 1
F F1 0.7216(7) 0.8582(8) 0.4958(8) 0.166(4) Uiso d D 1
F F2 0.6267(14) 0.8795(14) 0.3382(15) 0.287(8) Uiso d D 1
F F3 0.8623(11) 0.9046(13) 0.3989(13) 0.249(7) Uiso d D 1
F F4 0.7568(6) 0.7731(7) 0.3528(7) 0.146(3) Uiso d D 1
F F5 0.7664(9) 0.9245(9) 0.2583(10) 0.200(5) Uiso d D 1
F F6 0.7215(7) 1.0152(8) 0.3911(7) 0.150(3) Uiso d D 1
N N1 0.6676(5) 1.1345(6) 0.8850(7) 0.076(2) Uani d . 1
N N2 0.5688(5) 1.1629(5) 0.3896(6) 0.068(2) Uani d . 1
N N3 0.1969(4) 0.7738(4) 0.4591(4) 0.0381(13) Uani d . 1
N N4 0.2127(4) 0.8481(4) 0.4001(4) 0.0415(13) Uani d . 1
N N5 0.2418(4) 0.8153(4) 0.7693(4) 0.0381(13) Uani d . 1
N N6 0.3198(4) 0.8160(4) 0.8293(4) 0.0425(14) Uani d . 1
Sb Sb1 0.73809(5) 0.89221(4) 0.37378(4) 0.0695(3) Uani d D 1

loop_
_atom_site_aniso_label
_atom_site_aniso_U_11
_atom_site_aniso_U_22
_atom_site_aniso_U_33
_atom_site_aniso_U_12
_atom_site_aniso_U_13
_atom_site_aniso_U_23
Ag1 0.0756(5) 0.0607(4) 0.0291(3) -0.0012(3) -0.0009(3) -0.0029(2)
C1 0.035(4) 0.058(4) 0.049(4) -0.004(3) 0.008(3) -0.004(4)
C2 0.046(4) 0.054(5) 0.057(5) -0.003(4) 0.006(4) -0.012(4)
C3 0.040(5) 0.095(7) 0.068(6) 0.002(5) -0.007(4) 0.006(5)
C4 0.048(5) 0.076(6) 0.080(7) 0.003(5) -0.009(4) 0.009(5)
C5 0.045(4) 0.056(5) 0.058(5) -0.004(4) -0.001(4) 0.005(4)
C6 0.039(4) 0.059(5) 0.036(4) -0.001(3) 0.005(3) -0.005(3)
C7 0.039(4) 0.066(5) 0.040(4) 0.003(4) 0.004(3) 0.002(4)
C8 0.035(4) 0.037(3) 0.032(3) 0.001(3) -0.001(3) 0.001(3)
C9 0.039(4) 0.047(4) 0.033(3) 0.000(3) -0.002(3) -0.007(3)
C10 0.057(5) 0.063(5) 0.047(4) 0.001(4) -0.015(4) 0.011(4)
C11 0.070(7) 0.101(8) 0.069(6) 0.019(6) -0.024(5) 0.017(6)
C12 0.047(6) 0.131(10) 0.087(8) 0.014(6) -0.017(5) 0.000(7)
C13 0.035(5) 0.129(9) 0.085(7) -0.025(5) 0.002(5) -0.010(7)
C14 0.048(5) 0.084(6) 0.049(5) -0.009(4) 0.002(4) 0.008(4)
C15 0.049(4) 0.063(5) 0.039(4) -0.009(4) 0.002(3) 0.003(3)
C16 0.055(5) 0.091(8) 0.048(5) -0.012(5) -0.002(4) 0.025(5)
C17 0.054(5) 0.079(7) 0.068(6) -0.025(5) -0.016(5) 0.037(5)
C18 0.055(5) 0.044(5) 0.108(9) -0.003(4) -0.029(6) 0.010(5)
C19 0.046(4) 0.043(4) 0.055(5) -0.006(3) -0.007(3) 0.001(3)
C20 0.031(3) 0.049(4) 0.034(3) -0.006(3) -0.004(3) 0.002(3)
C21 0.028(3) 0.046(4) 0.030(3) -0.001(3) -0.001(2) 0.002(3)
C22 0.042(4) 0.057(5) 0.034(4) 0.000(3) -0.008(3) 0.006(3)
C23 0.055(5) 0.053(4) 0.047(4) -0.008(4) -0.010(4) 0.002(4)
C24 0.056(5) 0.042(4) 0.036(4) -0.001(3) 0.001(3) 0.001(3)
C25 0.050(5) 0.048(4) 0.050(4) 0.002(4) -0.011(3) -0.001(3)
C26 0.063(5) 0.053(5) 0.069(6) 0.006(4) -0.001(4) 0.022(4)
C27 0.061(5) 0.041(4) 0.052(5) -0.004(4) 0.006(4) 0.010(3)
C28 0.041(4) 0.049(4) 0.044(4) -0.002(3) 0.004(3) -0.002(3)
C29 0.051(5) 0.056(5) 0.047(4) -0.006(4) -0.003(3) -0.001(4)
C44 0.041(5) 0.075(6) 0.071(6) -0.011(4) 0.002(4) -0.015(5)
N1 0.049(4) 0.072(5) 0.105(7) -0.013(4) -0.006(4) -0.006(5)
N2 0.059(5) 0.074(5) 0.068(5) -0.014(4) -0.010(4) 0.006(4)
N3 0.038(3) 0.041(3) 0.035(3) 0.000(2) 0.000(2) 0.001(2)
N4 0.050(4) 0.044(3) 0.030(3) -0.001(3) 0.002(2) 0.002(2)
N5 0.035(3) 0.048(3) 0.031(3) 0.000(2) -0.002(2) 0.001(2)
N6 0.031(3) 0.063(4) 0.033(3) -0.004(3) -0.001(2) 0.001(3)
Sb1 0.1014(6) 0.0518(4) 0.0563(4) 0.0034(3) 0.0135(3) -0.0063(3)

loop_
_atom_type_symbol
_atom_type_description
_atom_type_scat_dispersion_real
_atom_type_scat_dispersion_imag
_atom_type_scat_source
C C 0.0033 0.0016 'International Tables Vol C Tables 4.2.6.8 and 6.1.1.4'
H H 0.0000 0.0000 'International Tables Vol C Tables 4.2.6.8 and 6.1.1.4'
N N 0.0061 0.0033 'International Tables Vol C Tables 4.2.6.8 and 6.1.1.4'
F F 0.0171 0.0103 'International Tables Vol C Tables 4.2.6.8 and 6.1.1.4'
Ag Ag -0.8971 1.1015 'International Tables Vol C Tables 4.2.6.8 and 6.1.1.4'
Sb Sb -0.5866 1.5461 'International Tables Vol C Tables 4.2.6.8 and 6.1.1.4'

loop_
_geom_angle_atom_site_label_1
_geom_angle_atom_site_label_2
_geom_angle_atom_site_label_3
_geom_angle_site_symmetry_3
_geom_angle
_geom_angle_publ_flag
N5 Ag1 N3 . 145.2(2) y
N5 Ag1 N1 2_646 107.5(3) y
N3 Ag1 N1 2_646 97.9(3) y
C2 C1 C6 . 119.9(8) ?
C2 C1 H1 . 120.0 ?
C6 C1 H1 . 120.0 ?
C1 C2 C3 . 120.6(8) ?
C1 C2 C44 . 118.3(8) ?
C3 C2 C44 . 121.0(8) ?
C4 C3 C2 . 119.3(8) ?
C4 C3 H3 . 120.4 ?
C2 C3 H3 . 120.4 ?
C5 C4 C3 . 120.7(9) ?
C5 C4 H4 . 119.6 ?
C3 C4 H4 . 119.6 ?
C4 C5 C6 . 120.7(8) ?
C4 C5 H5 . 119.7 ?
C6 C5 H5 . 119.7 ?
C1 C6 C5 . 118.7(7) ?
C1 C6 C7 . 119.6(7) ?
C5 C6 C7 . 121.7(7) ?
N6 C7 C6 . 122.4(7) ?
N6 C7 H7 . 118.8 ?
C6 C7 H7 . 118.8 ?
N5 C8 C9 . 120.1(6) ?
N5 C8 C21 4_576 120.4(6) ?
C9 C8 C21 4_576 119.5(6) ?
C10 C9 C14 . 119.4(7) ?
C10 C9 C8 . 120.1(7) ?
C14 C9 C8 . 120.4(7) ?
C9 C10 C11 . 119.9(9) ?
C9 C10 H10 . 120.0 ?
C11 C10 H10 . 120.0 ?
C12 C11 C10 . 120.6(10) ?
C12 C11 H11 . 119.7 ?
C10 C11 H11 . 119.7 ?
C11 C12 C13 . 119.7(9) ?
C11 C12 H12 . 120.1 ?
C13 C12 H12 . 120.1 ?
C12 C13 C14 . 121.4(10) ?
C12 C13 H13 . 119.3 ?
C14 C13 H13 . 119.3 ?
C13 C14 C9 . 118.7(8) ?
C13 C14 H14 . 120.6 ?
C9 C14 H14 . 120.6 ?
C20 C15 C16 . 120.7(8) ?
C20 C15 H15 . 119.6 ?
C16 C15 H15 . 119.6 ?
C17 C16 C15 . 120.3(9) ?
C17 C16 H16 . 119.9 ?
C15 C16 H16 . 119.9 ?
C18 C17 C16 . 119.0(8) ?
C18 C17 H17 . 120.5 ?
C16 C17 H17 . 120.5 ?
C17 C18 C19 . 122.6(9) ?
C17 C18 H18 . 118.7 ?
C19 C18 H18 . 118.7 ?
C20 C19 C18 . 118.0(8) ?
C20 C19 H19 . 121.0 ?
C18 C19 H19 . 121.0 ?
C15 C20 C19 . 119.4(7) ?
C15 C20 C21 . 120.8(7) ?
C19 C20 C21 . 119.8(7) ?
N3 C21 C20 . 122.5(6) ?
N3 C21 C8 4_575 119.4(6) ?
C20 C21 C8 4_575 118.1(6) ?
N4 C22 C24 . 124.7(6) ?
N4 C22 H22 . 117.7 ?
C24 C22 H22 . 117.7 ?
C26 C23 C24 . 119.5(7) ?
C26 C23 H23 . 120.3 ?
C24 C23 H23 . 120.3 ?
C25 C24 C23 . 119.2(7) ?
C25 C24 C22 . 120.9(7) ?
C23 C24 C22 . 119.7(7) ?
C24 C25 C28 . 121.5(7) ?
C24 C25 H25 . 119.3 ?
C28 C25 H25 . 119.3 ?
C27 C26 C23 . 120.8(8) ?
C27 C26 H26 . 119.6 ?
C23 C26 H26 . 119.6 ?
C26 C27 C28 . 119.8(7) ?
C26 C27 H27 . 120.1 ?
C28 C27 H27 . 120.1 ?
C25 C28 C27 . 119.2(7) ?
C25 C28 C29 . 121.1(7) ?
C27 C28 C29 . 119.7(7) ?
N2 C29 C28 . 179.0(9) ?
N1 C44 C2 . 178.1(11) ?
C44 N1 Ag1 2_656 170.3(9) ?
C21 N3 N4 . 116.5(5) ?
C21 N3 Ag1 . 123.2(4) ?
N4 N3 Ag1 . 117.1(4) ?
C22 N4 N3 . 116.0(6) ?
C8 N5 N6 . 116.6(5) ?
C8 N5 Ag1 . 125.5(4) ?
N6 N5 Ag1 . 114.0(4) ?
C7 N6 N5 . 113.7(6) ?
F2 Sb1 F5 . 93.5(8) ?
F2 Sb1 F4 . 90.6(7) ?
F5 Sb1 F4 . 93.1(6) ?
F2 Sb1 F1 . 92.5(8) ?
F5 Sb1 F1 . 173.9(6) ?
F4 Sb1 F1 . 85.7(5) ?
F2 Sb1 F6 . 90.2(7) ?
F5 Sb1 F6 . 84.6(5) ?
F4 Sb1 F6 . 177.7(5) ?
F1 Sb1 F6 . 96.4(5) ?
F2 Sb1 F3 . 173.9(8) ?
F5 Sb1 F3 . 80.9(7) ?
F4 Sb1 F3 . 87.5(6) ?
F1 Sb1 F3 . 93.1(6) ?
F6 Sb1 F3 . 91.5(6) ?

loop_
_geom_bond_atom_site_label_1
_geom_bond_atom_site_label_2
_geom_bond_site_symmetry_2
_geom_bond_distance
_geom_bond_publ_flag
Ag1 N5 . 2.287(6) y
Ag1 N3 . 2.334(5) y
Ag1 N1 2_646 2.354(9) y
C1 C2 . 1.369(11) ?
C1 C6 . 1.377(11) ?
C1 H1 . 0.9300 ?
C2 C3 . 1.384(13) ?
C2 C44 . 1.465(13) ?
C3 C4 . 1.357(13) ?
C3 H3 . 0.9300 ?
C4 C5 . 1.359(12) ?
C4 H4 . 0.9300 ?
C5 C6 . 1.390(11) ?
C5 H5 . 0.9300 ?
C6 C7 . 1.476(10) ?
C7 N6 . 1.246(10) ?
C7 H7 . 0.9300 ?
C8 N5 . 1.270(8) ?
C8 C9 . 1.463(9) ?
C8 C21 4_576 1.527(9) ?
C9 C10 . 1.367(10) ?
C9 C14 . 1.403(11) ?
C10 C11 . 1.416(12) ?
C10 H10 . 0.9300 ?
C11 C12 . 1.335(16) ?
C11 H11 . 0.9300 ?
C12 C13 . 1.379(16) ?
C12 H12 . 0.9300 ?
C13 C14 . 1.383(12) ?
C13 H13 . 0.9300 ?
C14 H14 . 0.9300 ?
C15 C20 . 1.374(10) ?
C15 C16 . 1.387(11) ?
C15 H15 . 0.9300 ?
C16 C17 . 1.369(14) ?
C16 H16 . 0.9300 ?
C17 C18 . 1.347(15) ?
C17 H17 . 0.9300 ?
C18 C19 . 1.399(12) ?
C18 H18 . 0.9300 ?
C19 C20 . 1.391(10) ?
C19 H19 . 0.9300 ?
C20 C21 . 1.465(9) ?
C21 N3 . 1.273(8) ?
C21 C8 4_575 1.527(9) ?
C22 N4 . 1.238(9) ?
C22 C24 . 1.460(10) ?
C22 H22 . 0.9300 ?
C23 C26 . 1.380(12) ?
C23 C24 . 1.402(10) ?
C23 H23 . 0.9300 ?
C24 C25 . 1.367(11) ?
C25 C28 . 1.379(11) ?
C25 H25 . 0.9300 ?
C26 C27 . 1.371(12) ?
C26 H26 . 0.9300 ?
C27 C28 . 1.394(11) ?
C27 H27 . 0.9300 ?
C28 C29 . 1.428(11) ?
C29 N2 . 1.144(10) ?
C44 N1 . 1.088(11) ?
F1 Sb1 . 1.822(11) ?
F2 Sb1 . 1.74(2) ?
F3 Sb1 . 1.899(17) ?
F4 Sb1 . 1.791(10) ?
F5 Sb1 . 1.775(14) ?
F6 Sb1 . 1.833(12) ?
N1 Ag1 2_656 2.354(9) ?
N3 N4 . 1.398(8) ?
N5 N6 . 1.402(8) ?

loop_
_geom_torsion_atom_site_label_1
_geom_torsion_atom_site_label_2
_geom_torsion_atom_site_label_3
_geom_torsion_atom_site_label_4
_geom_torsion_site_symmetry_1
_geom_torsion_site_symmetry_4
_geom_torsion
C6 C1 C2 C3 . . -0.3(12)
C6 C1 C2 C44 . . 178.9(7)
C1 C2 C3 C4 . . 0.0(14)
C44 C2 C3 C4 . . -179.2(9)
C2 C3 C4 C5 . . 0.4(15)
C3 C4 C5 C6 . . -0.5(15)
C2 C1 C6 C5 . . 0.2(11)
C2 C1 C6 C7 . . -179.1(7)
C4 C5 C6 C1 . . 0.2(12)
C4 C5 C6 C7 . . 179.5(8)
C1 C6 C7 N6 . . -173.4(7)
C5 C6 C7 N6 . . 7.4(12)
N5 C8 C9 C10 . . -39.2(10)
C21 C8 C9 C10 4_576 . 138.3(7)
N5 C8 C9 C14 . . 142.7(8)
C21 C8 C9 C14 4_576 . -39.8(10)
C14 C9 C10 C11 . . -2.0(13)
C8 C9 C10 C11 . . 179.9(8)
C9 C10 C11 C12 . . -0.6(16)
C10 C11 C12 C13 . . 0.1(18)
C11 C12 C13 C14 . . 3.2(18)
C12 C13 C14 C9 . . -5.8(16)
C10 C9 C14 C13 . . 5.1(13)
C8 C9 C14 C13 . . -176.8(8)
C20 C15 C16 C17 . . 0.3(13)
C15 C16 C17 C18 . . -1.0(13)
C16 C17 C18 C19 . . 0.4(13)
C17 C18 C19 C20 . . 1.0(12)
C16 C15 C20 C19 . . 1.1(11)
C16 C15 C20 C21 . . -179.1(7)
C18 C19 C20 C15 . . -1.7(10)
C18 C19 C20 C21 . . 178.5(6)
C15 C20 C21 N3 . . 30.8(10)
C19 C20 C21 N3 . . -149.4(7)
C15 C20 C21 C8 . 4_575 -151.7(6)
C19 C20 C21 C8 . 4_575 28.1(9)
C26 C23 C24 C25 . . -1.7(12)
C26 C23 C24 C22 . . 173.8(8)
N4 C22 C24 C25 . . -177.8(8)
N4 C22 C24 C23 . . 6.8(12)
C23 C24 C25 C28 . . 1.4(12)
C22 C24 C25 C28 . . -174.0(7)
C24 C23 C26 C27 . . 1.3(14)
C23 C26 C27 C28 . . -0.6(14)
C24 C25 C28 C27 . . -0.6(12)
C24 C25 C28 C29 . . 178.3(7)
C26 C27 C28 C25 . . 0.2(12)
C26 C27 C28 C29 . . -178.8(8)
C25 C28 C29 N2 . . 18E1(10)
C27 C28 C29 N2 . . -0E1(6)
C1 C2 C44 N1 . . -11E1(3)
C3 C2 C44 N1 . . 7E1(4)
C2 C44 N1 Ag1 . 2_656 -15E1(3)
C20 C21 N3 N4 . . -174.7(6)
C8 C21 N3 N4 4_575 . 7.9(9)
C20 C21 N3 Ag1 . . 26.0(9)
C8 C21 N3 Ag1 4_575 . -151.5(5)
N5 Ag1 N3 C21 . . -105.2(6)
N1 Ag1 N3 C21 2_646 . 31.9(6)
N5 Ag1 N3 N4 . . 95.6(5)
N1 Ag1 N3 N4 2_646 . -127.2(5)
C24 C22 N4 N3 . . -176.3(7)
C21 N3 N4 C22 . . -130.8(7)
Ag1 N3 N4 C22 . . 29.8(8)
C9 C8 N5 N6 . . 178.7(6)
C21 C8 N5 N6 4_576 . 1.2(9)
C9 C8 N5 Ag1 . . -24.7(9)
C21 C8 N5 Ag1 4_576 . 157.7(5)
N3 Ag1 N5 C8 . . 34.6(7)
N1 Ag1 N5 C8 2_646 . -100.4(6)
N3 Ag1 N5 N6 . . -168.3(4)
N1 Ag1 N5 N6 2_646 . 56.6(5)
C6 C7 N6 N5 . . -177.2(6)
C8 N5 N6 C7 . . -126.7(7)
Ag1 N5 N6 C7 . . 74.1(7)
